data_7064077
loop_
_publ_author_name
'Isaeva, Dilshodakhon K.'
'Topchiy, Maxim A.'
'Drokin, Egor A.'
'Rasskazova, Mariya A.'
'Minaeva, Lidiya I.'
'Smol&#x2019;yakov, Alexander F.'
'Asachenko, Andrey F.'

_publ_section_title
;
 Expanded ring 1,3,5-oxadiazinan-4-ylidene complexes: synthesis and
 catalysis
;
_journal_issue 46
_journal_name_full 'New Journal of Chemistry'
_journal_page_first 20073
_journal_page_last 20080
_journal_paper_doi 10.1039/D5NJ03879K
_journal_volume 49
_journal_year 2025
_chemical_formula_moiety 'Cl, C21 H27 N2 O'
_chemical_formula_sum 'C21 H27 Cl N2 O'
_chemical_formula_weight 358.89
_space_group_crystal_system monoclinic
_space_group_IT_number 14
_space_group_name_Hall '-P 2ybc'
_space_group_name_H-M_alt 'P 1 21/c 1'
_atom_sites_solution_hydrogens geom
_atom_sites_solution_primary dual
_audit_creation_date 2024-04-08
_audit_creation_method
;
Olex2 1.5
(compiled 2024.02.16 svn.r378c4104 for OlexSys, GUI svn.r6928)
;
_audit_update_record
;
2025-06-18 deposited with the CCDC.	2025-10-24 downloaded from the CCDC.
;
_cell_angle_alpha 90
_cell_angle_beta 100.211(5)
_cell_angle_gamma 90
_cell_formula_units_Z 4
_cell_length_a 9.1103(11)
_cell_length_b 13.9656(17)
_cell_length_c 15.3213(18)
_cell_measurement_reflns_used 2609
_cell_measurement_temperature 120.00
_cell_measurement_theta_max 26.24
_cell_measurement_theta_min 2.27
_cell_volume 1918.5(4)
_computing_cell_refinement 'SAINT V8.40B (?, 2016)'
_computing_data_reduction 'SAINT V8.40B (?, 2016)'
_computing_molecular_graphics 'Olex2 1.5 (Dolomanov et al., 2009)'
_computing_publication_material 'Olex2 1.5 (Dolomanov et al., 2009)'
_computing_structure_refinement 'XL  (Sheldrick, 2008)'
_computing_structure_solution 'SHELXT  (Sheldrick, 2015)'
_diffrn_ambient_temperature 120.00
_diffrn_measured_fraction_theta_full 0.996
_diffrn_measured_fraction_theta_max 0.994
_diffrn_measurement_device_type 'Bruker APEX-II CCD'
_diffrn_measurement_method '\f and \w scans'
_diffrn_radiation_type MoK\a
_diffrn_radiation_wavelength 0.71073
_diffrn_reflns_av_R_equivalents 0.0574
_diffrn_reflns_av_unetI/netI 0.0631
_diffrn_reflns_Laue_measured_fraction_full 0.996
_diffrn_reflns_Laue_measured_fraction_max 0.994
_diffrn_reflns_limit_h_max 11
_diffrn_reflns_limit_h_min -10
_diffrn_reflns_limit_k_max 16
_diffrn_reflns_limit_k_min -17
_diffrn_reflns_limit_l_max 18
_diffrn_reflns_limit_l_min -18
_diffrn_reflns_number 17209
_diffrn_reflns_point_group_measured_fraction_full 0.996
_diffrn_reflns_point_group_measured_fraction_max 0.994
_diffrn_reflns_theta_full 25.242
_diffrn_reflns_theta_max 25.997
_diffrn_reflns_theta_min 1.988
_diffrn_source_current 30.0
_diffrn_source_power 1.5
_diffrn_source_voltage 50.0
_diffrn_standards_number 0
_exptl_absorpt_coefficient_mu 0.210
_exptl_absorpt_correction_T_max 1.0000
_exptl_absorpt_correction_T_min 0.7300
_exptl_absorpt_correction_type multi-scan
_exptl_absorpt_process_details
;
SADABS-2016/2 (Bruker,2016/2) was used for absorption correction.
wR2(int) was 0.0842 before and 0.0556 after correction.
The Ratio of minimum to maximum transmission is 0.7300.
The \l/2 correction factor is Not present.
;
_exptl_crystal_colour colourless
_exptl_crystal_colour_primary colourless
_exptl_crystal_density_diffrn 1.243
_exptl_crystal_description Prism
_exptl_crystal_F_000 768
_exptl_crystal_size_max 0.35
_exptl_crystal_size_mid 0.22
_exptl_crystal_size_min 0.15
_refine_diff_density_max 0.327
_refine_diff_density_min -0.283
_refine_diff_density_rms 0.051
_refine_ls_extinction_coef 0.0132(16)
_refine_ls_extinction_expression Fc^*^=kFc[1+0.001xFc^2^\l^3^/sin(2\q)]^-1/4^
_refine_ls_extinction_method 'SHELXL-2018/3 (Sheldrick 2018)'
_refine_ls_goodness_of_fit_ref 1.021
_refine_ls_hydrogen_treatment constr
_refine_ls_matrix_type full
_refine_ls_number_parameters 233
_refine_ls_number_reflns 3753
_refine_ls_number_restraints 0
_refine_ls_restrained_S_all 1.021
_refine_ls_R_factor_all 0.0629
_refine_ls_R_factor_gt 0.0421
_refine_ls_shift/su_max 0.001
_refine_ls_shift/su_mean 0.000
_refine_ls_structure_factor_coef Fsqd
_refine_ls_weighting_details 'w=1/[\s^2^(Fo^2^)+(0.0429P)^2^+0.5721P] where P=(Fo^2^+2Fc^2^)/3'
_refine_ls_weighting_scheme calc
_refine_ls_wR_factor_gt 0.1020
_refine_ls_wR_factor_ref 0.1107
_reflns_Friedel_coverage 0.000
_reflns_number_gt 2803
_reflns_number_total 3753
_reflns_threshold_expression 'I > 2\s(I)'
_cod_data_source_file d5nj03879k2.cif
_cod_data_source_block id155
_cod_depositor_comments 'Adding full bibliography for 7064076--7064082.cif.'
_cod_database_code 7064077
_shelx_shelxl_version_number 2018/3
_shelx_space_group_comment
;
The symmetry employed for this shelxl refinement is uniquely defined
by the following loop, which should always be used as a source of
symmetry information in preference to the above space-group names.
They are only intended as comments.
;
_shelx_estimated_absorpt_t_max 0.969
_shelx_estimated_absorpt_t_min 0.930
_olex2_refinement_description
;
1. Fixed Uiso
 At 1.2 times of:
  All C(H) groups, All C(H,H) groups
 At 1.5 times of:
  All C(H,H,H) groups
2.a Secondary CH2 refined with riding coordinates:
 C3(H3A,H3B), C5(H5A,H5B)
2.b Aromatic/amide H refined with riding coordinates:
 C1(H1), C9(H9), C11(H11), C15(H15), C17(H17)
2.c Idealised Me refined as rotating group:
 C19(H19A,H19B,H19C), C20(H20A,H20B,H20C), C21(H21A,H21B,H21C), C22(H22A,H22B,
 H22C), C23(H23A,H23B,H23C), C24(H24A,H24B,H24C)
;
_olex2_submission_special_instructions 'No special instructions were received'

loop_
_space_group_symop_operation_xyz
'x, y, z'
'-x, y+1/2, -z+1/2'
'-x, -y, -z'
'x, -y-1/2, z-1/2'

loop_
_atom_site_label
_atom_site_type_symbol
_atom_site_fract_x
_atom_site_fract_y
_atom_site_fract_z
_atom_site_U_iso_or_equiv
_atom_site_adp_type
_atom_site_occupancy
_atom_site_site_symmetry_order
_atom_site_calc_flag
_atom_site_refinement_flags_posn
_atom_site_refinement_flags_adp
_atom_site_refinement_flags_occupancy
_atom_site_disorder_assembly
_atom_site_disorder_group
Cl1 Cl 0.38750(5) 0.54077(4) 0.22918(3) 0.03005(17) Uani 1 1 d . . . . .
O1 O 0.87251(14) 0.25910(10) 0.36641(9) 0.0287(3) Uani 1 1 d . . . . .
N1 N 0.63475(16) 0.32195(11) 0.36827(10) 0.0225(4) Uani 1 1 d . . . . .
N2 N 0.75665(16) 0.36085(11) 0.25376(10) 0.0238(4) Uani 1 1 d . . . . .
C1 C 0.65233(19) 0.37756(14) 0.30180(12) 0.0225(4) Uani 1 1 d . . . . .
H1 H 0.588383 0.431227 0.287855 0.027 Uiso 1 1 calc R U . . .
C3 C 0.7357(2) 0.24015(14) 0.39408(13) 0.0267(4) Uani 1 1 d . . . . .
H3A H 0.752169 0.231324 0.459198 0.032 Uiso 1 1 calc R U . . .
H3B H 0.690970 0.180764 0.365707 0.032 Uiso 1 1 calc R U . . .
C5 C 0.8488(2) 0.27491(15) 0.27394(13) 0.0303(5) Uani 1 1 d . . . . .
H5A H 0.797794 0.218971 0.242404 0.036 Uiso 1 1 calc R U . . .
H5B H 0.945589 0.283718 0.254097 0.036 Uiso 1 1 calc R U . . .
C7 C 0.51319(19) 0.33562(14) 0.41696(12) 0.0227(4) Uani 1 1 d . . . . .
C8 C 0.3704(2) 0.30524(14) 0.37801(12) 0.0248(4) Uani 1 1 d . . . . .
C9 C 0.2583(2) 0.31687(14) 0.42761(13) 0.0272(4) Uani 1 1 d . . . . .
H9 H 0.160019 0.296838 0.403076 0.033 Uiso 1 1 calc R U . . .
C10 C 0.2848(2) 0.35679(14) 0.51187(13) 0.0270(5) Uani 1 1 d . . . . .
C11 C 0.4290(2) 0.38425(14) 0.54857(13) 0.0264(4) Uani 1 1 d . . . . .
H11 H 0.448407 0.410341 0.606741 0.032 Uiso 1 1 calc R U . . .
C12 C 0.5458(2) 0.37420(14) 0.50149(12) 0.0238(4) Uani 1 1 d . . . . .
C13 C 0.7799(2) 0.42328(14) 0.18176(12) 0.0235(4) Uani 1 1 d . . . . .
C14 C 0.6803(2) 0.41777(14) 0.10108(12) 0.0233(4) Uani 1 1 d . . . . .
C15 C 0.7071(2) 0.47622(14) 0.03214(12) 0.0247(4) Uani 1 1 d . . . . .
H15 H 0.642145 0.472715 -0.023588 0.030 Uiso 1 1 calc R U . . .
C16 C 0.8268(2) 0.53981(14) 0.04271(12) 0.0252(4) Uani 1 1 d . . . . .
C17 C 0.9211(2) 0.54305(14) 0.12402(12) 0.0263(4) Uani 1 1 d . . . . .
H17 H 1.002381 0.586711 0.131830 0.032 Uiso 1 1 calc R U . . .
C18 C 0.9017(2) 0.48484(14) 0.19489(12) 0.0246(4) Uani 1 1 d . . . . .
C19 C 0.3376(2) 0.26229(17) 0.28637(13) 0.0342(5) Uani 1 1 d . . . . .
H19A H 0.333778 0.313254 0.242048 0.051 Uiso 1 1 calc R U . . .
H19B H 0.241347 0.229091 0.278119 0.051 Uiso 1 1 calc R U . . .
H19C H 0.416318 0.216615 0.279342 0.051 Uiso 1 1 calc R U . . .
C20 C 0.7014(2) 0.40264(15) 0.54505(13) 0.0291(5) Uani 1 1 d . . . . .
H20A H 0.754506 0.346302 0.572746 0.044 Uiso 1 1 calc R U . . .
H20B H 0.695780 0.451295 0.590432 0.044 Uiso 1 1 calc R U . . .
H20C H 0.754907 0.428776 0.500272 0.044 Uiso 1 1 calc R U . . .
C21 C 0.1595(2) 0.37011(16) 0.56337(14) 0.0360(5) Uani 1 1 d . . . . .
H21A H 0.097232 0.424276 0.538733 0.054 Uiso 1 1 calc R U . . .
H21B H 0.201179 0.382844 0.625740 0.054 Uiso 1 1 calc R U . . .
H21C H 0.098658 0.311845 0.559054 0.054 Uiso 1 1 calc R U . . .
C22 C 1.0128(2) 0.48928(17) 0.28071(13) 0.0339(5) Uani 1 1 d . . . . .
H22A H 0.972054 0.455884 0.327368 0.051 Uiso 1 1 calc R U . . .
H22B H 1.032218 0.556331 0.297829 0.051 Uiso 1 1 calc R U . . .
H22C H 1.106109 0.458521 0.272578 0.051 Uiso 1 1 calc R U . . .
C23 C 0.5464(2) 0.35331(15) 0.09059(13) 0.0277(5) Uani 1 1 d . . . . .
H23A H 0.576127 0.290409 0.116132 0.042 Uiso 1 1 calc R U . . .
H23B H 0.504652 0.346087 0.027450 0.042 Uiso 1 1 calc R U . . .
H23C H 0.471155 0.381350 0.121350 0.042 Uiso 1 1 calc R U . . .
C24 C 0.8508(2) 0.60289(15) -0.03327(13) 0.0303(5) Uani 1 1 d . . . . .
H24A H 0.820319 0.568520 -0.089320 0.045 Uiso 1 1 calc R U . . .
H24B H 0.956612 0.619871 -0.026396 0.045 Uiso 1 1 calc R U . . .
H24C H 0.791133 0.661300 -0.033522 0.045 Uiso 1 1 calc R U . . .

loop_
_atom_site_aniso_label
_atom_site_aniso_U_11
_atom_site_aniso_U_22
_atom_site_aniso_U_33
_atom_site_aniso_U_23
_atom_site_aniso_U_13
_atom_site_aniso_U_12
Cl1 0.0266(3) 0.0340(3) 0.0292(3) 0.0008(2) 0.0040(2) 0.0049(2)
O1 0.0194(7) 0.0342(8) 0.0325(7) 0.0051(6) 0.0046(6) 0.0042(6)
N1 0.0161(8) 0.0242(9) 0.0276(8) 0.0019(7) 0.0048(6) 0.0025(7)
N2 0.0161(8) 0.0285(10) 0.0276(9) 0.0011(7) 0.0056(7) 0.0022(7)
C1 0.0167(9) 0.0261(11) 0.0237(9) -0.0005(8) 0.0007(8) -0.0014(8)
C3 0.0204(10) 0.0284(11) 0.0317(10) 0.0033(9) 0.0054(8) 0.0041(8)
C5 0.0248(10) 0.0337(12) 0.0337(11) 0.0029(9) 0.0086(9) 0.0082(9)
C7 0.0169(9) 0.0251(11) 0.0271(10) 0.0031(8) 0.0064(8) 0.0014(8)
C8 0.0210(10) 0.0266(11) 0.0266(10) 0.0031(8) 0.0033(8) 0.0002(8)
C9 0.0181(9) 0.0301(11) 0.0335(11) 0.0035(9) 0.0044(8) -0.0013(8)
C10 0.0261(10) 0.0236(11) 0.0332(11) 0.0049(9) 0.0103(9) 0.0035(8)
C11 0.0279(11) 0.0265(11) 0.0250(10) 0.0004(8) 0.0060(8) 0.0040(9)
C12 0.0209(10) 0.0240(10) 0.0261(10) 0.0020(8) 0.0034(8) 0.0014(8)
C13 0.0198(10) 0.0267(11) 0.0254(10) -0.0004(8) 0.0081(8) 0.0018(8)
C14 0.0177(9) 0.0240(10) 0.0292(10) -0.0027(8) 0.0066(8) 0.0029(8)
C15 0.0193(10) 0.0301(11) 0.0252(10) -0.0019(8) 0.0049(8) 0.0028(8)
C16 0.0219(10) 0.0267(11) 0.0291(10) -0.0025(8) 0.0105(8) 0.0046(8)
C17 0.0196(10) 0.0276(11) 0.0337(11) -0.0044(9) 0.0107(8) -0.0024(8)
C18 0.0174(9) 0.0303(11) 0.0273(10) -0.0052(9) 0.0071(8) 0.0020(8)
C19 0.0229(10) 0.0474(14) 0.0315(11) -0.0051(10) 0.0027(9) -0.0033(10)
C20 0.0252(10) 0.0317(12) 0.0299(10) -0.0017(9) 0.0038(8) -0.0011(9)
C21 0.0310(11) 0.0392(13) 0.0416(12) 0.0014(10) 0.0166(10) 0.0029(10)
C22 0.0233(10) 0.0468(14) 0.0319(11) -0.0037(10) 0.0058(9) -0.0039(10)
C23 0.0227(10) 0.0299(12) 0.0302(11) -0.0015(9) 0.0041(8) -0.0025(9)
C24 0.0258(11) 0.0324(12) 0.0349(11) 0.0008(9) 0.0116(9) -0.0002(9)

loop_
_atom_type_symbol
_atom_type_description
_atom_type_scat_dispersion_real
_atom_type_scat_dispersion_imag
_atom_type_scat_source
C C 0.0033 0.0016 'International Tables Vol C Tables 4.2.6.8 and 6.1.1.4'
H H 0.0000 0.0000 'International Tables Vol C Tables 4.2.6.8 and 6.1.1.4'
Cl Cl 0.1484 0.1585 'International Tables Vol C Tables 4.2.6.8 and 6.1.1.4'
N N 0.0061 0.0033 'International Tables Vol C Tables 4.2.6.8 and 6.1.1.4'
O O 0.0106 0.0060 'International Tables Vol C Tables 4.2.6.8 and 6.1.1.4'

loop_
_geom_angle_atom_site_label_1
_geom_angle_atom_site_label_2
_geom_angle_atom_site_label_3
_geom_angle
_geom_angle_site_symmetry_1
_geom_angle_site_symmetry_3
_geom_angle_publ_flag
C3 O1 C5 110.16(14) . . ?
C1 N1 C3 120.65(15) . . ?
C1 N1 C7 121.95(15) . . ?
C7 N1 C3 117.36(14) . . ?
C1 N2 C5 117.94(16) . . ?
C1 N2 C13 122.25(16) . . ?
C13 N2 C5 119.80(14) . . ?
N1 C1 N2 121.73(18) . . ?
N1 C1 H1 119.1 . . ?
N2 C1 H1 119.1 . . ?
O1 C3 N1 108.42(15) . . ?
O1 C3 H3A 110.0 . . ?
O1 C3 H3B 110.0 . . ?
N1 C3 H3A 110.0 . . ?
N1 C3 H3B 110.0 . . ?
H3A C3 H3B 108.4 . . ?
O1 C5 N2 108.64(15) . . ?
O1 C5 H5A 110.0 . . ?
O1 C5 H5B 110.0 . . ?
N2 C5 H5A 110.0 . . ?
N2 C5 H5B 110.0 . . ?
H5A C5 H5B 108.3 . . ?
C8 C7 N1 118.51(16) . . ?
C12 C7 N1 118.32(16) . . ?
C12 C7 C8 123.10(16) . . ?
C7 C8 C19 122.29(17) . . ?
C9 C8 C7 116.78(17) . . ?
C9 C8 C19 120.93(17) . . ?
C8 C9 H9 118.9 . . ?
C8 C9 C10 122.26(18) . . ?
C10 C9 H9 118.9 . . ?
C9 C10 C11 118.96(17) . . ?
C9 C10 C21 120.83(18) . . ?
C11 C10 C21 120.21(18) . . ?
C10 C11 H11 119.4 . . ?
C10 C11 C12 121.11(18) . . ?
C12 C11 H11 119.4 . . ?
C7 C12 C11 117.77(17) . . ?
C7 C12 C20 123.01(16) . . ?
C11 C12 C20 119.20(17) . . ?
C14 C13 N2 118.62(16) . . ?
C18 C13 N2 118.82(16) . . ?
C18 C13 C14 122.54(17) . . ?
C13 C14 C23 120.97(16) . . ?
C15 C14 C13 117.69(17) . . ?
C15 C14 C23 121.30(17) . . ?
C14 C15 H15 119.2 . . ?
C14 C15 C16 121.68(18) . . ?
C16 C15 H15 119.2 . . ?
C15 C16 C24 120.05(17) . . ?
C17 C16 C15 118.30(17) . . ?
C17 C16 C24 121.64(17) . . ?
C16 C17 H17 118.7 . . ?
C16 C17 C18 122.59(18) . . ?
C18 C17 H17 118.7 . . ?
C13 C18 C17 117.17(17) . . ?
C13 C18 C22 123.06(17) . . ?
C17 C18 C22 119.76(17) . . ?
C8 C19 H19A 109.5 . . ?
C8 C19 H19B 109.5 . . ?
C8 C19 H19C 109.5 . . ?
H19A C19 H19B 109.5 . . ?
H19A C19 H19C 109.5 . . ?
H19B C19 H19C 109.5 . . ?
C12 C20 H20A 109.5 . . ?
C12 C20 H20B 109.5 . . ?
C12 C20 H20C 109.5 . . ?
H20A C20 H20B 109.5 . . ?
H20A C20 H20C 109.5 . . ?
H20B C20 H20C 109.5 . . ?
C10 C21 H21A 109.5 . . ?
C10 C21 H21B 109.5 . . ?
C10 C21 H21C 109.5 . . ?
H21A C21 H21B 109.5 . . ?
H21A C21 H21C 109.5 . . ?
H21B C21 H21C 109.5 . . ?
C18 C22 H22A 109.5 . . ?
C18 C22 H22B 109.5 . . ?
C18 C22 H22C 109.5 . . ?
H22A C22 H22B 109.5 . . ?
H22A C22 H22C 109.5 . . ?
H22B C22 H22C 109.5 . . ?
C14 C23 H23A 109.5 . . ?
C14 C23 H23B 109.5 . . ?
C14 C23 H23C 109.5 . . ?
H23A C23 H23B 109.5 . . ?
H23A C23 H23C 109.5 . . ?
H23B C23 H23C 109.5 . . ?
C16 C24 H24A 109.5 . . ?
C16 C24 H24B 109.5 . . ?
C16 C24 H24C 109.5 . . ?
H24A C24 H24B 109.5 . . ?
H24A C24 H24C 109.5 . . ?
H24B C24 H24C 109.5 . . ?

loop_
_geom_bond_atom_site_label_1
_geom_bond_atom_site_label_2
_geom_bond_distance
_geom_bond_site_symmetry_2
_geom_bond_publ_flag
O1 C3 1.411(2) . ?
O1 C5 1.412(2) . ?
N1 C1 1.313(2) . ?
N1 C3 1.476(2) . ?
N1 C7 1.453(2) . ?
N2 C1 1.322(2) . ?
N2 C5 1.466(2) . ?
N2 C13 1.451(2) . ?
C1 H1 0.9500 . ?
C3 H3A 0.9900 . ?
C3 H3B 0.9900 . ?
C5 H5A 0.9900 . ?
C5 H5B 0.9900 . ?
C7 C8 1.398(3) . ?
C7 C12 1.385(3) . ?
C8 C9 1.386(3) . ?
C8 C19 1.507(3) . ?
C9 H9 0.9500 . ?
C9 C10 1.388(3) . ?
C10 C11 1.388(3) . ?
C10 C21 1.510(3) . ?
C11 H11 0.9500 . ?
C11 C12 1.395(3) . ?
C12 C20 1.509(3) . ?
C13 C14 1.400(3) . ?
C13 C18 1.390(3) . ?
C14 C15 1.390(3) . ?
C14 C23 1.501(3) . ?
C15 H15 0.9500 . ?
C15 C16 1.393(3) . ?
C16 C17 1.383(3) . ?
C16 C24 1.506(3) . ?
C17 H17 0.9500 . ?
C17 C18 1.393(3) . ?
C18 C22 1.511(3) . ?
C19 H19A 0.9800 . ?
C19 H19B 0.9800 . ?
C19 H19C 0.9800 . ?
C20 H20A 0.9800 . ?
C20 H20B 0.9800 . ?
C20 H20C 0.9800 . ?
C21 H21A 0.9800 . ?
C21 H21B 0.9800 . ?
C21 H21C 0.9800 . ?
C22 H22A 0.9800 . ?
C22 H22B 0.9800 . ?
C22 H22C 0.9800 . ?
C23 H23A 0.9800 . ?
C23 H23B 0.9800 . ?
C23 H23C 0.9800 . ?
C24 H24A 0.9800 . ?
C24 H24B 0.9800 . ?
C24 H24C 0.9800 . ?

loop_
_geom_torsion_atom_site_label_1
_geom_torsion_atom_site_label_2
_geom_torsion_atom_site_label_3
_geom_torsion_atom_site_label_4
_geom_torsion
_geom_torsion_site_symmetry_1
_geom_torsion_site_symmetry_2
_geom_torsion_site_symmetry_3
_geom_torsion_site_symmetry_4
_geom_torsion_publ_flag
N1 C7 C8 C9 178.11(17) . . . . ?
N1 C7 C8 C19 -2.2(3) . . . . ?
N1 C7 C12 C11 -178.09(17) . . . . ?
N1 C7 C12 C20 0.1(3) . . . . ?
N2 C13 C14 C15 -178.17(16) . . . . ?
N2 C13 C14 C23 3.8(3) . . . . ?
N2 C13 C18 C17 179.45(16) . . . . ?
N2 C13 C18 C22 0.6(3) . . . . ?
C1 N1 C3 O1 24.8(2) . . . . ?
C1 N1 C7 C8 76.7(2) . . . . ?
C1 N1 C7 C12 -106.2(2) . . . . ?
C1 N2 C5 O1 -35.3(2) . . . . ?
C1 N2 C13 C14 -76.6(2) . . . . ?
C1 N2 C13 C18 104.6(2) . . . . ?
C3 O1 C5 N2 63.5(2) . . . . ?
C3 N1 C1 N2 2.4(3) . . . . ?
C3 N1 C7 C8 -101.0(2) . . . . ?
C3 N1 C7 C12 76.1(2) . . . . ?
C5 O1 C3 N1 -57.70(19) . . . . ?
C5 N2 C1 N1 3.0(3) . . . . ?
C5 N2 C13 C14 102.2(2) . . . . ?
C5 N2 C13 C18 -76.6(2) . . . . ?
C7 N1 C1 N2 -175.18(16) . . . . ?
C7 N1 C3 O1 -157.49(15) . . . . ?
C7 C8 C9 C10 0.1(3) . . . . ?
C8 C7 C12 C11 -1.1(3) . . . . ?
C8 C7 C12 C20 177.03(19) . . . . ?
C8 C9 C10 C11 -1.3(3) . . . . ?
C8 C9 C10 C21 178.84(19) . . . . ?
C9 C10 C11 C12 1.4(3) . . . . ?
C10 C11 C12 C7 -0.2(3) . . . . ?
C10 C11 C12 C20 -178.40(18) . . . . ?
C12 C7 C8 C9 1.1(3) . . . . ?
C12 C7 C8 C19 -179.21(19) . . . . ?
C13 N2 C1 N1 -178.22(16) . . . . ?
C13 N2 C5 O1 145.91(16) . . . . ?
C13 C14 C15 C16 -1.3(3) . . . . ?
C14 C13 C18 C17 0.8(3) . . . . ?
C14 C13 C18 C22 -178.05(18) . . . . ?
C14 C15 C16 C17 0.8(3) . . . . ?
C14 C15 C16 C24 -179.17(17) . . . . ?
C15 C16 C17 C18 0.6(3) . . . . ?
C16 C17 C18 C13 -1.3(3) . . . . ?
C16 C17 C18 C22 177.50(18) . . . . ?
C18 C13 C14 C15 0.5(3) . . . . ?
C18 C13 C14 C23 -177.47(17) . . . . ?
C19 C8 C9 C10 -179.53(18) . . . . ?
C21 C10 C11 C12 -178.81(18) . . . . ?
C23 C14 C15 C16 176.68(17) . . . . ?
C24 C16 C17 C18 -179.45(17) . . . . ?
